data_7228110
loop_
_publ_author_name
'El Mendili, Y.'
'Abdelouas, A.'
'Bardeau, J.-F.'

_publ_section_title
;
 Insight into the mechanism of carbon steel corrosion under aerobic and
 anaerobic conditions
;
_journal_issue 23
_journal_name_full 'Physical Chemistry and Chemical Physics'
_journal_page_first 9197
_journal_page_last 9204
_journal_paper_doi 10.1039/c3cp50853f
_journal_volume 15
_journal_year 2013
_chemical_formula_structural 'Fe3 O4'
_chemical_formula_sum 'Fe3 O4'
_chemical_name_mineral Magnetite
_chemical_name_systematic 'Iron diiron(III) oxide'
_space_group_crystal_system cubic
_space_group_IT_number 227
_space_group_name_Hall 'F 4d 2 3 -1d'
_space_group_name_H-M_alt 'F d -3 m :1'
_cell_angle_alpha 90
_cell_angle_beta 90
_cell_angle_gamma 90
_cell_formula_units_Z 8
_cell_length_a 8.36(1)
_cell_length_b 8.36(1)
_cell_length_c 8.36(1)
_cell_volume 584.3(12)
_exptl_crystal_density_meas 5.2
_cod_data_source_file YE1.cif
_cod_data_source_block YE1
_cod_original_cell_volume 575.9
_cod_original_sg_symbol_H-M 'F d -3 m S'
_cod_database_code 7228110

loop_
_space_group_symop_id
_space_group_symop_operation_xyz
1 x,y,z
2 y,z,x
3 z,x,y
4 x,z,y
5 y,x,z
6 z,y,x
7 x,-y,-z
8 y,-z,-x
9 z,-x,-y
10 x,-z,-y
11 y,-x,-z
12 z,-y,-x
13 -x,y,-z
14 -y,z,-x
15 -z,x,-y
16 -x,z,-y
17 -y,x,-z
18 -z,y,-x
19 -x,-y,z
20 -y,-z,x
21 -z,-x,y
22 -x,-z,y
23 -y,-x,z
24 -z,-y,x
25 1/4-x,1/4-y,1/4-z
26 1/4-y,1/4-z,1/4-x
27 1/4-z,1/4-x,1/4-y
28 1/4-x,1/4-z,1/4-y
29 1/4-y,1/4-x,1/4-z
30 1/4-z,1/4-y,1/4-x
31 1/4-x,1/4+y,1/4+z
32 1/4-y,1/4+z,1/4+x
33 1/4-z,1/4+x,1/4+y
34 1/4-x,1/4+z,1/4+y
35 1/4-y,1/4+x,1/4+z
36 1/4-z,1/4+y,1/4+x
37 1/4+x,1/4-y,1/4+z
38 1/4+y,1/4-z,1/4+x
39 1/4+z,1/4-x,1/4+y
40 1/4+x,1/4-z,1/4+y
41 1/4+y,1/4-x,1/4+z
42 1/4+z,1/4-y,1/4+x
43 1/4+x,1/4+y,1/4-z
44 1/4+y,1/4+z,1/4-x
45 1/4+z,1/4+x,1/4-y
46 1/4+x,1/4+z,1/4-y
47 1/4+y,1/4+x,1/4-z
48 1/4+z,1/4+y,1/4-x
49 x,1/2+y,1/2+z
50 1/2+x,y,1/2+z
51 1/2+x,1/2+y,z
52 y,1/2+z,1/2+x
53 1/2+y,z,1/2+x
54 1/2+y,1/2+z,x
55 z,1/2+x,1/2+y
56 1/2+z,x,1/2+y
57 1/2+z,1/2+x,y
58 x,1/2+z,1/2+y
59 1/2+x,z,1/2+y
60 1/2+x,1/2+z,y
61 y,1/2+x,1/2+z
62 1/2+y,x,1/2+z
63 1/2+y,1/2+x,z
64 z,1/2+y,1/2+x
65 1/2+z,y,1/2+x
66 1/2+z,1/2+y,x
67 x,1/2-y,1/2-z
68 1/2+x,-y,1/2-z
69 1/2+x,1/2-y,-z
70 y,1/2-z,1/2-x
71 1/2+y,-z,1/2-x
72 1/2+y,1/2-z,-x
73 z,1/2-x,1/2-y
74 1/2+z,-x,1/2-y
75 1/2+z,1/2-x,-y
76 x,1/2-z,1/2-y
77 1/2+x,-z,1/2-y
78 1/2+x,1/2-z,-y
79 y,1/2-x,1/2-z
80 1/2+y,-x,1/2-z
81 1/2+y,1/2-x,-z
82 z,1/2-y,1/2-x
83 1/2+z,-y,1/2-x
84 1/2+z,1/2-y,-x
85 -x,1/2+y,1/2-z
86 1/2-x,y,1/2-z
87 1/2-x,1/2+y,-z
88 -y,1/2+z,1/2-x
89 1/2-y,z,1/2-x
90 1/2-y,1/2+z,-x
91 -z,1/2+x,1/2-y
92 1/2-z,x,1/2-y
93 1/2-z,1/2+x,-y
94 -x,1/2+z,1/2-y
95 1/2-x,z,1/2-y
96 1/2-x,1/2+z,-y
97 -y,1/2+x,1/2-z
98 1/2-y,x,1/2-z
99 1/2-y,1/2+x,-z
100 -z,1/2+y,1/2-x
101 1/2-z,y,1/2-x
102 1/2-z,1/2+y,-x
103 -x,1/2-y,1/2+z
104 1/2-x,-y,1/2+z
105 1/2-x,1/2-y,z
106 -y,1/2-z,1/2+x
107 1/2-y,-z,1/2+x
108 1/2-y,1/2-z,x
109 -z,1/2-x,1/2+y
110 1/2-z,-x,1/2+y
111 1/2-z,1/2-x,y
112 -x,1/2-z,1/2+y
113 1/2-x,-z,1/2+y
114 1/2-x,1/2-z,y
115 -y,1/2-x,1/2+z
116 1/2-y,-x,1/2+z
117 1/2-y,1/2-x,z
118 -z,1/2-y,1/2+x
119 1/2-z,-y,1/2+x
120 1/2-z,1/2-y,x
121 1/4-x,3/4-y,3/4-z
122 3/4-x,1/4-y,3/4-z
123 3/4-x,3/4-y,1/4-z
124 1/4-y,3/4-z,3/4-x
125 3/4-y,1/4-z,3/4-x
126 3/4-y,3/4-z,1/4-x
127 1/4-z,3/4-x,3/4-y
128 3/4-z,1/4-x,3/4-y
129 3/4-z,3/4-x,1/4-y
130 1/4-x,3/4-z,3/4-y
131 3/4-x,1/4-z,3/4-y
132 3/4-x,3/4-z,1/4-y
133 1/4-y,3/4-x,3/4-z
134 3/4-y,1/4-x,3/4-z
135 3/4-y,3/4-x,1/4-z
136 1/4-z,3/4-y,3/4-x
137 3/4-z,1/4-y,3/4-x
138 3/4-z,3/4-y,1/4-x
139 1/4-x,3/4+y,3/4+z
140 3/4-x,1/4+y,3/4+z
141 3/4-x,3/4+y,1/4+z
142 1/4-y,3/4+z,3/4+x
143 3/4-y,1/4+z,3/4+x
144 3/4-y,3/4+z,1/4+x
145 1/4-z,3/4+x,3/4+y
146 3/4-z,1/4+x,3/4+y
147 3/4-z,3/4+x,1/4+y
148 1/4-x,3/4+z,3/4+y
149 3/4-x,1/4+z,3/4+y
150 3/4-x,3/4+z,1/4+y
151 1/4-y,3/4+x,3/4+z
152 3/4-y,1/4+x,3/4+z
153 3/4-y,3/4+x,1/4+z
154 1/4-z,3/4+y,3/4+x
155 3/4-z,1/4+y,3/4+x
156 3/4-z,3/4+y,1/4+x
157 1/4+x,3/4-y,3/4+z
158 3/4+x,1/4-y,3/4+z
159 3/4+x,3/4-y,1/4+z
160 1/4+y,3/4-z,3/4+x
161 3/4+y,1/4-z,3/4+x
162 3/4+y,3/4-z,1/4+x
163 1/4+z,3/4-x,3/4+y
164 3/4+z,1/4-x,3/4+y
165 3/4+z,3/4-x,1/4+y
166 1/4+x,3/4-z,3/4+y
167 3/4+x,1/4-z,3/4+y
168 3/4+x,3/4-z,1/4+y
169 1/4+y,3/4-x,3/4+z
170 3/4+y,1/4-x,3/4+z
171 3/4+y,3/4-x,1/4+z
172 1/4+z,3/4-y,3/4+x
173 3/4+z,1/4-y,3/4+x
174 3/4+z,3/4-y,1/4+x
175 1/4+x,3/4+y,3/4-z
176 3/4+x,1/4+y,3/4-z
177 3/4+x,3/4+y,1/4-z
178 1/4+y,3/4+z,3/4-x
179 3/4+y,1/4+z,3/4-x
180 3/4+y,3/4+z,1/4-x
181 1/4+z,3/4+x,3/4-y
182 3/4+z,1/4+x,3/4-y
183 3/4+z,3/4+x,1/4-y
184 1/4+x,3/4+z,3/4-y
185 3/4+x,1/4+z,3/4-y
186 3/4+x,3/4+z,1/4-y
187 1/4+y,3/4+x,3/4-z
188 3/4+y,1/4+x,3/4-z
189 3/4+y,3/4+x,1/4-z
190 1/4+z,3/4+y,3/4-x
191 3/4+z,1/4+y,3/4-x
192 3/4+z,3/4+y,1/4-x

loop_
_atom_site_label
_atom_site_type_symbol
_atom_site_symmetry_multiplicity
_atom_site_Wyckoff_symbol
_atom_site_fract_x
_atom_site_fract_y
_atom_site_fract_z
_atom_site_occupancy
_atom_site_attached_hydrogens
_atom_site_calc_flag
_atom_site_U_iso_or_equiv
Fe1 Fe2+ 8 a 0. 0. 0. 1. 0 d 0
Fe2 Fe3+ 16 d 0.625 0.625 0.625 1. 0 d 0
O1 O2- 32 e 0.375 0.375 0.375 1. 0 d 0

loop_
_atom_type_symbol
_atom_type_oxidation_number
Fe2+ 2.000
Fe3+ 3.000
O2- -2.000
